data_7249113
loop_
_publ_author_name
'Hoser, Anna'
'Zwolenik, Aleksandra'
'Makal, Anna'

_publ_section_title
;
 On the importance of low-frequency modes in predicting pressure-induced
 phase transitions.
;
_journal_issue 31
_journal_name_full 'Physical chemistry chemical physics : PCCP'
_journal_page_first 20745
_journal_page_last 20749
_journal_paper_doi 10.1039/d4cp02368d
_journal_volume 26
_journal_year 2024
_chemical_formula_moiety 'C20 H14 O2'
_chemical_formula_sum 'C20 H14 O2'
_chemical_formula_weight 286.31
_space_group_crystal_system monoclinic
_space_group_IT_number 14
_space_group_name_Hall '-P 2yn'
_space_group_name_H-M_alt 'P 1 21/n 1'
_atom_sites_solution_hydrogens geom
_audit_creation_date 2024-01-27
_audit_creation_method
;
Olex2 1.5-alpha
(compiled 2023.11.24 svn.r209d9fb for OlexSys, GUI svn.r6869)
;
_audit_update_record
;
2024-02-13 deposited with the CCDC.	2024-07-24 downloaded from the CCDC.
;
_cell_angle_alpha 90
_cell_angle_beta 98.8945(19)
_cell_angle_gamma 90
_cell_formula_units_Z 2
_cell_length_a 9.2316(2)
_cell_length_b 7.44094(15)
_cell_length_c 10.0891(2)
_cell_measurement_reflns_used 2775
_cell_measurement_temperature 280.10(10)
_cell_measurement_theta_max 76.3550
_cell_measurement_theta_min 7.0480
_cell_volume 684.70(2)
_computing_cell_refinement 'CrysAlisPro 1.171.39.43d (Rigaku OD, 2018)'
_computing_data_collection 'CrysAlisPro 1.171.39.43d (Rigaku OD, 2018)'
_computing_data_reduction 'CrysAlisPro 1.171.39.43d (Rigaku OD, 2018)'
_computing_molecular_graphics 'Olex2 1.5-alpha (Dolomanov et al., 2009)'
_computing_publication_material 'Olex2 1.5-alpha (Dolomanov et al., 2009)'
_computing_structure_refinement 'SHELXL 2013/2 (Sheldrick, 2015)'
_computing_structure_solution 'SHELXS  (Sheldrick, 2008)'
_diffrn_ambient_temperature 280.10(10)
_diffrn_detector_type HyPix
_diffrn_measured_fraction_theta_full 0.999
_diffrn_measured_fraction_theta_max 0.996
_diffrn_measurement_details
;
List of Runs (angles in degrees, time in seconds):

  # Type    Start    End  Width  t~exp~   \w     \q     \k     \f   Frames
#--------------------------------------------------------------------------
  1  \w    -91.00 -53.00   0.50    0.40    --    0.00-178.00-150.00   76
  2  \w    -35.00  33.00   0.50    0.40    --    0.00  57.00  90.00  136
  3  \w     48.00  80.00   0.50    0.40    --    0.00  57.00  90.00   64
  4  \w      0.00  25.00   0.50    0.40    --    0.00 -99.00  90.00   50
  5  \w     22.00  49.00   0.50    0.40    --    0.00 -99.00 -90.00   54
  6  \w     27.00  67.00   0.50    1.40    --   66.49  45.00-180.00   80
  7  \w    -26.00   3.00   0.50    1.40    --   66.49 -15.00-150.00   58
  8  \w     -7.00 110.00   0.50    1.40    --   66.49 -45.00-150.00  234
  9  \w     49.00  92.00   0.50    1.40    --   66.49-125.00  30.00   86
 10  \w     16.00 155.00   0.50    1.40    --   66.49 -15.00-150.00  278
 11  \w     34.00 102.00   0.50    1.40    --   66.49-125.00 120.00  136
 12  \w     98.00 129.00   0.50    1.40    --   66.49  45.00-180.00   62
 13  \w    -16.00  49.00   0.50    1.40    --   66.49 -77.00  90.00  130
 14  \w    114.00 145.00   0.50    1.40    --   66.49 125.00 120.00   62
 15  \w     96.00 122.00   0.50    1.40    --   66.49 125.00-180.00   52
 16  \w     97.00 133.00   0.50    1.40    --   66.49 125.00 -60.00   72
 17  \w     69.00 109.00   0.50    1.40    --   66.49 -77.00  90.00   80
 18  \w     43.00  69.00   0.50    1.40    --  121.75 -91.00  90.00   52
 19  \w     33.00 102.00   0.50    1.40    --  121.75 -91.00  60.00  138
 20  \w     32.00 104.00   0.50    1.40    --  121.75 -91.00-150.00  144
 21  \w     76.00 101.00   0.50    1.40    --  121.75-111.00  30.00   50
 22  \w    132.00 164.00   0.50    1.40    --  121.75 111.00 -90.00   64
 23  \w     82.00 174.00   0.50    1.40    --  121.75  77.00  60.00  184
 24  \w    105.00 150.00   0.50    1.40    --  121.75 111.00   0.00   90
 25  \w     76.00 103.00   0.50    1.40    --  121.75-111.00 150.00   54
 26  \w     78.00 104.00   0.50    1.40    --  121.75 -91.00 -90.00   52
 27  \w     65.00  91.00   0.50    1.40    --  121.75 178.00 -30.00   52
 28  \w     64.00 117.00   0.50    1.40    --  121.75 178.00  60.00  106
 29  \w     71.00 140.00   0.50    1.40    --  121.75  38.00-180.00  138
 30  \w     72.00 101.00   0.50    1.40    --  121.75 -91.00  90.00   58
 31  \w     39.00  74.00   0.50    1.40    --  121.75 -91.00 -90.00   70
 32  \w     93.00 141.00   0.50    1.40    --  121.75  63.00 -60.00   96
 33  \w     79.00 178.00   0.50    1.40    --  121.75  38.00   0.00  198
 34  \w     68.00 159.00   0.50    1.40    --  121.75 -50.00 -90.00  182
 35  \w     72.00 108.00   0.50    1.40    --  121.75-111.00-180.00   72
 36  \w     86.00 156.00   0.50    1.40    --  121.75  63.00-180.00  140
 37  \w     45.00  71.00   0.50    1.40    --  121.75-111.00 -90.00   52
 38  \w     80.00 105.00   0.50    1.40    --  121.75-111.00 -90.00   50
 39  \w     63.00 106.00   0.50    1.40    --  121.75-111.00-150.00   86
 40  \w     62.00 108.00   0.50    1.40    --  121.75-111.00 -30.00   92
 41  \w    108.00 166.00   0.50    1.40    --  121.75 111.00-120.00  116
 42  \w     80.00 107.00   0.50    1.40    --  121.75-103.00  29.27   54
;
_diffrn_measurement_device 'four-circle diffractometer'
_diffrn_measurement_device_type 'SuperNova, Dual, Cu at home/near, HyPix'
_diffrn_measurement_method '\w scans'
_diffrn_radiation_type CuK\a
_diffrn_radiation_wavelength 1.54184
_diffrn_reflns_av_R_equivalents 0.0253
_diffrn_reflns_av_unetI/netI 0.0228
_diffrn_reflns_Laue_measured_fraction_full 0.999
_diffrn_reflns_Laue_measured_fraction_max 0.996
_diffrn_reflns_limit_h_max 11
_diffrn_reflns_limit_h_min -11
_diffrn_reflns_limit_k_max 9
_diffrn_reflns_limit_k_min -9
_diffrn_reflns_limit_l_max 12
_diffrn_reflns_limit_l_min -12
_diffrn_reflns_number 5826
_diffrn_reflns_point_group_measured_fraction_full 0.999
_diffrn_reflns_point_group_measured_fraction_max 0.996
_diffrn_reflns_theta_full 67.684
_diffrn_reflns_theta_max 77.510
_diffrn_reflns_theta_min 6.049
_exptl_absorpt_coefficient_mu 0.705
_exptl_absorpt_correction_T_max 1.00000
_exptl_absorpt_correction_T_min 0.79246
_exptl_absorpt_correction_type multi-scan
_exptl_absorpt_process_details
;
CrysAlisPro 1.171.39.43d (Rigaku Oxford Diffraction, 2018)
Empirical absorption correction using spherical harmonics,
 implemented in SCALE3 ABSPACK scaling algorithm.
;
_exptl_crystal_colour 'clear yellow'
_exptl_crystal_colour_lustre clear
_exptl_crystal_colour_primary yellow
_exptl_crystal_density_diffrn 1.389
_exptl_crystal_description block
_exptl_crystal_F_000 300
_exptl_crystal_size_max 0.32
_exptl_crystal_size_mid 0.21
_exptl_crystal_size_min 0.18
_refine_diff_density_max 0.236
_refine_diff_density_min -0.257
_refine_diff_density_rms 0.055
_refine_ls_extinction_method none
_refine_ls_goodness_of_fit_ref 1.099
_refine_ls_hydrogen_treatment constr
_refine_ls_matrix_type full
_refine_ls_number_parameters 101
_refine_ls_number_reflns 1450
_refine_ls_number_restraints 0
_refine_ls_restrained_S_all 1.099
_refine_ls_R_factor_all 0.0503
_refine_ls_R_factor_gt 0.0467
_refine_ls_shift/su_max 0.000
_refine_ls_shift/su_mean 0.000
_refine_ls_structure_factor_coef Fsqd
_refine_ls_weighting_details
;
 w=1/[\s^2^(Fo^2^)+(0.0833P)^2^+0.1385P]
 where P=(Fo^2^+2Fc^2^)/3
;
_refine_ls_weighting_scheme calc
_refine_ls_wR_factor_gt 0.1430
_refine_ls_wR_factor_ref 0.1462
_reflns_Friedel_coverage 0.000
_reflns_number_gt 1292
_reflns_number_total 1450
_reflns_threshold_expression 'I > 2\s(I)'
_cod_data_source_file d4cp02368d2.cif
_cod_data_source_block 2papa_rt
_cod_depositor_comments 'Adding full bibliography for 7249110--7249118.cif.'
_cod_original_cell_volume 684.71(2)
_cod_database_code 7249113
_shelxl_version_number 2013-2
_shelx_space_group_comment
;
The symmetry employed for this shelxl refinement is uniquely defined
by the following loop, which should always be used as a source of
symmetry information in preference to the above space-group names.
They are only intended as comments.
;
_shelx_estimated_absorpt_t_max 0.884
_shelx_estimated_absorpt_t_min 0.806
_olex2_refinement_description
;
1. Fixed Uiso
 At 1.2 times of:
  All C(H) groups
 At 1.5 times of:
  All C(H,H,H) groups
2.a Aromatic/amide H refined with riding coordinates:
 C10(H10), C11(H11), C13(H13), C14(H14)
2.b Idealised Me refined as rotating group:
 C18(H18A,H18B,H18C)
;
_olex2_submission_special_instructions 'No special instructions were received'
_oxdiff_exptl_absorpt_empirical_details
;
Empirical correction (ABSPACK) includes:
- Absorption correction using spherical harmonics
- Frame scaling
;

loop_
_space_group_symop_operation_xyz
'x, y, z'
'-x+1/2, y+1/2, -z+1/2'
'-x, -y, -z'
'x-1/2, -y-1/2, z-1/2'

loop_
_atom_site_label
_atom_site_type_symbol
_atom_site_fract_x
_atom_site_fract_y
_atom_site_fract_z
_atom_site_U_iso_or_equiv
_atom_site_adp_type
_atom_site_occupancy
_atom_site_site_symmetry_order
_atom_site_calc_flag
_atom_site_refinement_flags_posn
_atom_site_refinement_flags_adp
_atom_site_refinement_flags_occupancy
_atom_site_disorder_assembly
_atom_site_disorder_group
O1 O 0.63814(12) 0.33977(19) 0.07319(11) 0.0554(4) Uani 1 1 d . . . . .
C17 C 0.73489(16) 0.3975(2) 0.15757(14) 0.0401(4) Uani 1 1 d . . . . .
C18 C 0.87984(18) 0.4524(2) 0.11874(17) 0.0494(4) Uani 1 1 d . . . . .
H18A H 0.9629 0.3547 0.1569 0.074 Uiso 1 1 calc R U . . .
H18B H 0.9110 0.5832 0.1610 0.074 Uiso 1 1 calc R U . . .
H18C H 0.8698 0.4588 0.0105 0.074 Uiso 1 1 calc R U . . .
C1 C 0.71523(15) 0.41463(19) 0.30192(14) 0.0365(3) Uani 1 1 d . . . . .
C2 C 0.57901(14) 0.46566(18) 0.33923(13) 0.0339(3) Uani 1 1 d . . . . .
C10 C 0.45410(15) 0.5192(2) 0.24384(14) 0.0390(4) Uani 1 1 d . . . . .
H10 H 0.4612 0.5170 0.1383 0.047 Uiso 1 1 calc R U . . .
C11 C 0.67204(15) 0.4277(2) 0.71538(14) 0.0411(4) Uani 1 1 d . . . . .
H11 H 0.7628 0.3871 0.7896 0.049 Uiso 1 1 calc R U . . .
C12 C 0.68851(14) 0.42389(19) 0.57666(14) 0.0363(3) Uani 1 1 d . . . . .
C13 C 0.82066(15) 0.3739(2) 0.53517(15) 0.0410(4) Uani 1 1 d . . . . .
H13 H 0.9129 0.3360 0.6087 0.049 Uiso 1 1 calc R U . . .
C14 C 0.83361(15) 0.3728(2) 0.40085(15) 0.0401(4) Uani 1 1 d . . . . .
H14 H 0.9376 0.3390 0.3715 0.048 Uiso 1 1 calc R U . . .
C15 C 0.56713(14) 0.47256(17) 0.47892(13) 0.0328(3) Uani 1 1 d . . . . .

loop_
_atom_site_aniso_label
_atom_site_aniso_U_11
_atom_site_aniso_U_22
_atom_site_aniso_U_33
_atom_site_aniso_U_23
_atom_site_aniso_U_13
_atom_site_aniso_U_12
O1 0.0481(7) 0.0734(9) 0.0455(6) -0.0114(5) 0.0094(5) -0.0060(6)
C17 0.0379(7) 0.0404(7) 0.0437(8) -0.0004(6) 0.0116(6) 0.0011(6)
C18 0.0436(8) 0.0541(9) 0.0549(9) 0.0035(7) 0.0219(7) 0.0006(7)
C1 0.0320(7) 0.0368(7) 0.0421(7) 0.0001(5) 0.0098(5) -0.0030(5)
C2 0.0300(7) 0.0343(7) 0.0377(7) 0.0011(5) 0.0065(5) -0.0021(5)
C10 0.0364(7) 0.0438(8) 0.0361(7) 0.0007(5) 0.0038(5) -0.0010(6)
C11 0.0332(7) 0.0498(8) 0.0385(7) 0.0029(6) 0.0003(5) 0.0022(6)
C12 0.0294(7) 0.0390(7) 0.0399(7) 0.0014(5) 0.0035(5) 0.0007(5)
C13 0.0295(7) 0.0468(8) 0.0456(8) 0.0010(6) 0.0025(5) 0.0032(6)
C14 0.0292(7) 0.0436(7) 0.0483(8) -0.0015(6) 0.0085(6) 0.0009(5)
C15 0.0276(6) 0.0335(7) 0.0372(7) 0.0011(5) 0.0045(5) -0.0007(5)

loop_
_atom_type_symbol
_atom_type_description
_atom_type_scat_dispersion_real
_atom_type_scat_dispersion_imag
_atom_type_scat_source
C C 0.0181 0.0091 'International Tables Vol C Tables 4.2.6.8 and 6.1.1.4'
H H 0.0000 0.0000 'International Tables Vol C Tables 4.2.6.8 and 6.1.1.4'
O O 0.0492 0.0322 'International Tables Vol C Tables 4.2.6.8 and 6.1.1.4'

loop_
_geom_angle_atom_site_label_1
_geom_angle_atom_site_label_2
_geom_angle_atom_site_label_3
_geom_angle
_geom_angle_site_symmetry_1
_geom_angle_site_symmetry_3
_geom_angle_publ_flag
O1 C17 C18 120.02(13) . . ?
O1 C17 C1 121.65(13) . . ?
C1 C17 C18 118.33(13) . . ?
C17 C18 H18A 109.5 . . ?
C17 C18 H18B 109.5 . . ?
C17 C18 H18C 109.5 . . ?
H18A C18 H18B 109.5 . . ?
H18A C18 H18C 109.5 . . ?
H18B C18 H18C 109.5 . . ?
C2 C1 C17 121.69(13) . . ?
C14 C1 C17 118.43(12) . . ?
C14 C1 C2 119.85(13) . . ?
C1 C2 C10 123.23(13) . . ?
C1 C2 C15 118.48(12) . . ?
C15 C2 C10 118.23(12) . . ?
C2 C10 H10 119.5 . . ?
C11 C10 C2 121.06(13) 3_666 . ?
C11 C10 H10 119.5 3_666 . ?
C10 C11 H11 119.0 3_666 . ?
C10 C11 C12 122.00(12) 3_666 . ?
C12 C11 H11 119.0 . . ?
C13 C12 C11 121.80(12) . . ?
C13 C12 C15 119.37(13) . . ?
C15 C12 C11 118.82(12) . . ?
C12 C13 H13 119.8 . . ?
C14 C13 C12 120.49(12) . . ?
C14 C13 H13 119.8 . . ?
C1 C14 H14 119.2 . . ?
C13 C14 C1 121.60(13) . . ?
C13 C14 H14 119.2 . . ?
C12 C15 C2 120.14(12) . . ?
C12 C15 C15 119.54(15) . 3_666 ?
C15 C15 C2 120.32(15) 3_666 . ?

loop_
_geom_bond_atom_site_label_1
_geom_bond_atom_site_label_2
_geom_bond_distance
_geom_bond_site_symmetry_2
_geom_bond_publ_flag
O1 C17 1.2132(18) . ?
C17 C18 1.508(2) . ?
C17 C1 1.5006(19) . ?
C18 H18A 1.0831 . ?
C18 H18B 1.0831 . ?
C18 H18C 1.0831 . ?
C1 C2 1.4190(19) . ?
C1 C14 1.396(2) . ?
C2 C10 1.4393(19) . ?
C2 C15 1.4313(18) . ?
C10 H10 1.0770 . ?
C10 C11 1.353(2) 3_666 ?
C11 C10 1.353(2) 3_666 ?
C11 H11 1.0770 . ?
C11 C12 1.4313(19) . ?
C12 C13 1.3999(19) . ?
C12 C15 1.4204(18) . ?
C13 H13 1.0770 . ?
C13 C14 1.379(2) . ?
C14 H14 1.0770 . ?
C15 C15 1.431(3) 3_666 ?

loop_
_geom_torsion_atom_site_label_1
_geom_torsion_atom_site_label_2
_geom_torsion_atom_site_label_3
_geom_torsion_atom_site_label_4
_geom_torsion
_geom_torsion_site_symmetry_1
_geom_torsion_site_symmetry_2
_geom_torsion_site_symmetry_3
_geom_torsion_site_symmetry_4
_geom_torsion_publ_flag
O1 C17 C1 C2 -36.6(2) . . . . ?
O1 C17 C1 C14 141.13(16) . . . . ?
C17 C1 C2 C10 -5.4(2) . . . . ?
C17 C1 C2 C15 177.67(12) . . . . ?
C17 C1 C14 C13 -175.61(13) . . . . ?
C18 C17 C1 C2 143.97(15) . . . . ?
C18 C17 C1 C14 -38.26(19) . . . . ?
C1 C2 C10 C11 -177.85(13) . . . 3_666 ?
C1 C2 C15 C12 -1.85(19) . . . . ?
C1 C2 C15 C15 178.51(14) . . . 3_666 ?
C2 C1 C14 C13 2.2(2) . . . . ?
C10 C2 C15 C12 -178.92(12) . . . . ?
C10 C2 C15 C15 1.4(2) . . . 3_666 ?
C10 C11 C12 C13 178.09(15) 3_666 . . . ?
C10 C11 C12 C15 -1.8(2) 3_666 . . . ?
C11 C12 C13 C14 -179.49(14) . . . . ?
C11 C12 C15 C2 -178.41(12) . . . . ?
C11 C12 C15 C15 1.2(2) . . . 3_666 ?
C12 C13 C14 C1 -2.4(2) . . . . ?
C13 C12 C15 C2 1.7(2) . . . . ?
C13 C12 C15 C15 -178.66(15) . . . 3_666 ?
C14 C1 C2 C10 176.86(13) . . . . ?
C14 C1 C2 C15 -0.1(2) . . . . ?
C15 C2 C10 C11 -0.9(2) . . . 3_666 ?
C15 C12 C13 C14 0.4(2) . . . . ?
